data_7215645
loop_
_publ_author_name
'Son, Ho-Jin'
'Han, Won-Sik'
'Wee, Kyung Ryang'
'Lee, Su-Hyun'
'Hwang, Ah-Reum'
'Kwon, Soonnam'
'Cho, Dae Won'
'Suh, Il-Hwan'
'Kang, Sang Ook'

_publ_section_title
;
 Intermolecular peripheral 2,5-bipyridyl interactions by cyclization of
 1,1&#x2032;-silanylene unit of 2,3,4,5-aryl substituted siloles: enhanced
 thermal stability, high charge carrier mobility, and their application to
 electron transporting layers for OLEDs
;
_journal_issue 47
_journal_name_full 'Journal of Materials Chemistry'
_journal_page_first 8964
_journal_paper_doi 10.1039/b915214h
_journal_volume 19
_journal_year 2009
_chemical_formula_moiety 'C38 H30 N4 Si'
_chemical_formula_sum 'C38 H30 N4 Si'
_chemical_formula_weight 570.75
_chemical_name_systematic
;
?
;
_space_group_IT_number 14
_symmetry_cell_setting monoclinic
_symmetry_space_group_name_Hall '-P 2ybc'
_symmetry_space_group_name_H-M 'P 1 21/c 1'
_atom_sites_solution_hydrogens geom
_atom_sites_solution_primary direct
_atom_sites_solution_secondary difmap
_audit_creation_method SHELXL-97
_cell_angle_alpha 90.00
_cell_angle_beta 90.721(4)
_cell_angle_gamma 90.00
_cell_formula_units_Z 8
_cell_length_a 22.863(4)
_cell_length_b 10.3528(18)
_cell_length_c 26.024(4)
_cell_measurement_reflns_used 6124
_cell_measurement_temperature 293(2)
_cell_measurement_theta_max 20.926
_cell_measurement_theta_min 2.293
_cell_volume 6159.3(18)
_computing_cell_refinement 'SMART (Bruker, 1999)'
_computing_data_collection 'SMART (Bruker, 1999)'
_computing_data_reduction 'SAINT-Plus (Bruker, 1999)'
_computing_molecular_graphics 'Ortep-3 for Windows (Farrugia, 1997)'
_computing_publication_material 'SHELXL-97 (Sheldrick, 1997)'
_computing_structure_refinement 'SHELXL-97 (Sheldrick, 1997)'
_computing_structure_solution 'SHELXS-97 (Sheldrick, 1997)'
_diffrn_ambient_temperature 293(2)
_diffrn_measured_fraction_theta_full 0.993
_diffrn_measured_fraction_theta_max 0.993
_diffrn_measurement_device_type 'Bruker SMART 1000 CCD diffractometer'
_diffrn_measurement_method \w-scans
_diffrn_radiation_monochromator graphite
_diffrn_radiation_source 'fine-focus sealed tube'
_diffrn_radiation_type MoK\a
_diffrn_radiation_wavelength 0.71073
_diffrn_reflns_av_R_equivalents 0.0906
_diffrn_reflns_av_sigmaI/netI 0.1175
_diffrn_reflns_limit_h_max 30
_diffrn_reflns_limit_h_min -30
_diffrn_reflns_limit_k_max 13
_diffrn_reflns_limit_k_min -13
_diffrn_reflns_limit_l_max 34
_diffrn_reflns_limit_l_min -34
_diffrn_reflns_number 61832
_diffrn_reflns_theta_full 28.42
_diffrn_reflns_theta_max 28.42
_diffrn_reflns_theta_min 1.57
_exptl_absorpt_coefficient_mu 0.110
_exptl_absorpt_correction_T_max 0.9731
_exptl_absorpt_correction_T_min 0.9626
_exptl_absorpt_correction_type multi-scan
_exptl_absorpt_process_details 'SADABS (Sheldrick, 1996)'
_exptl_crystal_colour green
_exptl_crystal_density_diffrn 1.231
_exptl_crystal_density_method 'not measured'
_exptl_crystal_description block
_exptl_crystal_F_000 2400
_exptl_crystal_size_max 0.35
_exptl_crystal_size_mid 0.31
_exptl_crystal_size_min 0.25
_refine_diff_density_max 0.259
_refine_diff_density_min -0.279
_refine_diff_density_rms 0.046
_refine_ls_extinction_coef 0.0006(2)
_refine_ls_extinction_expression Fc^*^=kFc[1+0.001xFc^2^\l^3^/sin(2\q)]^-1/4^
_refine_ls_extinction_method SHELXL
_refine_ls_goodness_of_fit_ref 0.996
_refine_ls_hydrogen_treatment constr
_refine_ls_matrix_type full
_refine_ls_number_parameters 780
_refine_ls_number_reflns 15379
_refine_ls_number_restraints 0
_refine_ls_restrained_S_all 0.996
_refine_ls_R_factor_all 0.1863
_refine_ls_R_factor_gt 0.0567
_refine_ls_shift/su_max 0.001
_refine_ls_shift/su_mean 0.000
_refine_ls_structure_factor_coef Fsqd
_refine_ls_weighting_details 'calc w=1/[\s^2^(Fo^2^)+(0.0558P)^2^+3.4345P] where P=(Fo^2^+2Fc^2^)/3'
_refine_ls_weighting_scheme calc
_refine_ls_wR_factor_gt 0.1318
_refine_ls_wR_factor_ref 0.2004
_reflns_number_gt 6066
_reflns_number_total 15379
_reflns_threshold_expression >2sigma(I)
_cod_data_source_file b915214h.txt
_cod_data_source_block pypyspypy
_cod_original_cell_volume 6159.5(18)
_cod_original_sg_symbol_H-M P21/c
_cod_database_code 7215645

loop_
_symmetry_equiv_pos_as_xyz
'x, y, z'
'-x, y+1/2, -z+1/2'
'-x, -y, -z'
'x, -y-1/2, z-1/2'

loop_
_atom_site_label
_atom_site_type_symbol
_atom_site_fract_x
_atom_site_fract_y
_atom_site_fract_z
_atom_site_U_iso_or_equiv
_atom_site_adp_type
_atom_site_occupancy
_atom_site_symmetry_multiplicity
_atom_site_calc_flag
_atom_site_refinement_flags
Si1 Si 0.37222(4) 0.06691(9) -0.09311(4) 0.0519(3) Uani 1 1 d .
Si2 Si 0.12804(4) 0.75788(9) 0.04902(3) 0.0500(2) Uani 1 1 d .
N1 N 0.31850(10) -0.0369(2) -0.19784(9) 0.0476(6) Uani 1 1 d .
N2 N 0.19255(11) -0.1102(2) -0.27586(9) 0.0498(6) Uani 1 1 d .
N3 N 0.40053(11) 0.2016(2) 0.00723(10) 0.0514(7) Uani 1 1 d .
N4 N 0.34628(15) 0.3295(3) 0.12543(13) 0.0843(10) Uani 1 1 d .
N5 N 0.18589(13) 0.6741(3) -0.05027(9) 0.0545(7) Uani 1 1 d .
N6 N 0.32070(18) 0.5899(4) -0.11014(14) 0.1066(14) Uani 1 1 d .
N7 N 0.08588(10) 0.8646(2) 0.15690(9) 0.0477(6) Uani 1 1 d .
N8 N 0.11635(16) 1.0174(3) 0.27666(13) 0.0909(11) Uani 1 1 d .
C2 C 0.40699(13) 0.0008(3) -0.15176(12) 0.0516(8) Uani 1 1 d .
C3 C 0.46447(13) 0.0330(3) -0.15146(12) 0.0494(8) Uani 1 1 d .
C4 C 0.48530(13) 0.1024(3) -0.10388(12) 0.0474(8) Uani 1 1 d .
C5 C 0.44508(13) 0.1182(3) -0.06693(12) 0.0492(8) Uani 1 1 d .
C6 C 0.37531(13) -0.0729(3) -0.19149(12) 0.0504(8) Uani 1 1 d .
C7 C 0.39794(14) -0.1753(4) -0.21872(13) 0.0629(9) Uani 1 1 d .
H7 H 0.4367 -0.1997 -0.2136 0.075 Uiso 1 1 calc R
C8 C 0.36357(15) -0.2408(4) -0.25319(15) 0.0702(10) Uani 1 1 d .
H8 H 0.3784 -0.3106 -0.2714 0.084 Uiso 1 1 calc R
C9 C 0.30696(14) -0.2019(4) -0.26040(13) 0.0617(9) Uani 1 1 d .
H9 H 0.2830 -0.2442 -0.2841 0.074 Uiso 1 1 calc R
C10 C 0.28549(13) -0.0999(3) -0.23240(11) 0.0467(8) Uani 1 1 d .
C11 C 0.22396(13) -0.0571(3) -0.23764(11) 0.0450(7) Uani 1 1 d .
C12 C 0.20011(15) 0.0285(3) -0.20381(13) 0.0629(10) Uani 1 1 d .
H12 H 0.2232 0.0658 -0.1782 0.076 Uiso 1 1 calc R
C13 C 0.14175(15) 0.0590(4) -0.20793(14) 0.0710(11) Uani 1 1 d .
H13 H 0.1248 0.1163 -0.1850 0.085 Uiso 1 1 calc R
C14 C 0.10911(15) 0.0037(3) -0.24626(13) 0.0612(9) Uani 1 1 d .
H14 H 0.0694 0.0214 -0.2498 0.073 Uiso 1 1 calc R
C15 C 0.13645(14) -0.0784(3) -0.27920(12) 0.0548(8) Uani 1 1 d .
H15 H 0.1143 -0.1143 -0.3058 0.066 Uiso 1 1 calc R
C16 C 0.50465(13) 0.0048(3) -0.19464(12) 0.0503(8) Uani 1 1 d .
C17 C 0.49306(15) 0.0532(3) -0.24304(13) 0.0610(9) Uani 1 1 d .
H17 H 0.4622 0.1105 -0.2479 0.073 Uiso 1 1 calc R
C18 C 0.52633(19) 0.0182(4) -0.28407(15) 0.0818(12) Uani 1 1 d .
H18 H 0.5176 0.0504 -0.3166 0.098 Uiso 1 1 calc R
C19 C 0.5726(2) -0.0644(5) -0.27711(17) 0.0899(13) Uani 1 1 d .
H19 H 0.5953 -0.0880 -0.3050 0.108 Uiso 1 1 calc R
C20 C 0.58537(17) -0.1116(4) -0.22993(16) 0.0777(11) Uani 1 1 d .
H20 H 0.6167 -0.1679 -0.2254 0.093 Uiso 1 1 calc R
C21 C 0.55202(15) -0.0765(4) -0.18866(14) 0.0634(9) Uani 1 1 d .
H21 H 0.5616 -0.1080 -0.1562 0.076 Uiso 1 1 calc R
C22 C 0.54558(13) 0.1582(3) -0.10414(12) 0.0499(8) Uani 1 1 d .
C23 C 0.59455(15) 0.0922(4) -0.08813(15) 0.0741(11) Uani 1 1 d .
H23 H 0.5906 0.0084 -0.0757 0.089 Uiso 1 1 calc R
C24 C 0.64901(17) 0.1466(6) -0.08998(17) 0.0927(14) Uani 1 1 d .
H24 H 0.6817 0.0993 -0.0796 0.111 Uiso 1 1 calc R
C25 C 0.6553(2) 0.2698(7) -0.10710(19) 0.1072(18) Uani 1 1 d .
H25 H 0.6922 0.3076 -0.1079 0.129 Uiso 1 1 calc R
C26 C 0.6077(2) 0.3376(5) -0.12303(19) 0.1079(17) Uani 1 1 d .
H26 H 0.6120 0.4218 -0.1348 0.129 Uiso 1 1 calc R
C27 C 0.55274(17) 0.2820(4) -0.12184(14) 0.0719(11) Uani 1 1 d .
H27 H 0.5204 0.3290 -0.1331 0.086 Uiso 1 1 calc R
C28 C 0.45183(14) 0.1764(3) -0.01621(12) 0.0511(8) Uani 1 1 d .
C29 C 0.50476(15) 0.1999(4) 0.00926(13) 0.0667(10) Uani 1 1 d .
H29 H 0.5399 0.1799 -0.0065 0.080 Uiso 1 1 calc R
C30 C 0.50496(17) 0.2524(4) 0.05751(14) 0.0745(11) Uani 1 1 d .
H30 H 0.5401 0.2673 0.0749 0.089 Uiso 1 1 calc R
C31 C 0.45257(17) 0.2829(3) 0.08008(14) 0.0663(10) Uani 1 1 d .
H31 H 0.4519 0.3223 0.1122 0.080 Uiso 1 1 calc R
C32 C 0.40108(15) 0.2541(3) 0.05418(12) 0.0539(8) Uani 1 1 d .
C33 C 0.34369(16) 0.2752(3) 0.07936(14) 0.0592(9) Uani 1 1 d .
C34 C 0.2950(2) 0.3504(5) 0.14891(18) 0.1006(15) Uani 1 1 d .
H34 H 0.2960 0.3880 0.1814 0.121 Uiso 1 1 calc R
C35 C 0.2423(2) 0.3201(5) 0.12837(19) 0.0928(14) Uani 1 1 d .
H35 H 0.2081 0.3379 0.1461 0.111 Uiso 1 1 calc R
C36 C 0.24000(19) 0.2631(5) 0.08137(19) 0.0975(14) Uani 1 1 d .
H36 H 0.2044 0.2389 0.0666 0.117 Uiso 1 1 calc R
C37 C 0.29183(17) 0.2419(4) 0.05598(16) 0.0792(12) Uani 1 1 d .
H37 H 0.2915 0.2054 0.0233 0.095 Uiso 1 1 calc R
C38 C 0.32743(15) 0.2111(4) -0.10936(15) 0.0696(10) Uani 1 1 d .
H38A H 0.3489 0.2663 -0.1320 0.104 Uiso 1 1 calc R
H38B H 0.3184 0.2573 -0.0785 0.104 Uiso 1 1 calc R
H38C H 0.2918 0.1843 -0.1260 0.104 Uiso 1 1 calc R
C39 C 0.33057(16) -0.0540(4) -0.05644(14) 0.0737(11) Uani 1 1 d .
H39A H 0.2989 -0.0863 -0.0773 0.111 Uiso 1 1 calc R
H39B H 0.3152 -0.0145 -0.0261 0.111 Uiso 1 1 calc R
H39C H 0.3559 -0.1241 -0.0468 0.111 Uiso 1 1 calc R
C40 C 0.04416(13) 0.7955(3) 0.13239(11) 0.0452(7) Uani 1 1 d .
C41 C 0.08148(14) 0.8845(3) 0.20723(12) 0.0512(8) Uani 1 1 d .
C42 C 0.03693(15) 0.8319(4) 0.23634(13) 0.0633(10) Uani 1 1 d .
H42 H 0.0349 0.8478 0.2714 0.076 Uiso 1 1 calc R
C43 C -0.00392(14) 0.7561(4) 0.21192(13) 0.0628(10) Uani 1 1 d .
H43 H -0.0334 0.7166 0.2306 0.075 Uiso 1 1 calc R
C44 C -0.00114(13) 0.7389(3) 0.15977(12) 0.0538(8) Uani 1 1 d .
H44 H -0.0293 0.6896 0.1427 0.065 Uiso 1 1 calc R
C45 C 0.12898(18) 0.9620(3) 0.23198(14) 0.0649(10) Uani 1 1 d .
C46 C 0.18338(19) 0.9721(4) 0.21007(17) 0.0843(12) Uani 1 1 d .
H46 H 0.1909 0.9320 0.1789 0.101 Uiso 1 1 calc R
C47 C 0.2265(2) 1.0420(5) 0.2348(2) 0.1170(18) Uani 1 1 d .
H47 H 0.2634 1.0510 0.2206 0.140 Uiso 1 1 calc R
C48 C 0.2135(3) 1.0982(5) 0.2810(3) 0.128(2) Uani 1 1 d .
H48 H 0.2417 1.1452 0.2991 0.154 Uiso 1 1 calc R
C49 C 0.1592(3) 1.0843(5) 0.2998(2) 0.124(2) Uani 1 1 d .
H49 H 0.1510 1.1238 0.3310 0.148 Uiso 1 1 calc R
C51 C -0.05178(13) 0.7702(3) 0.04619(12) 0.0501(8) Uani 1 1 d .
C52 C -0.07837(15) 0.8809(4) 0.06454(13) 0.0610(9) Uani 1 1 d .
H52 H -0.0556 0.9524 0.0731 0.073 Uiso 1 1 calc R
C53 C -0.13784(17) 0.8863(5) 0.07025(15) 0.0782(12) Uani 1 1 d .
H53 H -0.1552 0.9616 0.0823 0.094 Uiso 1 1 calc R
C54 C -0.17150(18) 0.7823(6) 0.05839(16) 0.0902(14) Uani 1 1 d .
H54 H -0.2118 0.7863 0.0626 0.108 Uiso 1 1 calc R
C55 C -0.14640(18) 0.6714(5) 0.04023(16) 0.0829(13) Uani 1 1 d .
H55 H -0.1696 0.6003 0.0322 0.099 Uiso 1 1 calc R
C56 C -0.08646(15) 0.6653(4) 0.03380(13) 0.0623(9) Uani 1 1 d .
H56 H -0.0695 0.5903 0.0211 0.075 Uiso 1 1 calc R
C57 C -0.00489(14) 0.7312(3) -0.05826(11) 0.0494(8) Uani 1 1 d .
C58 C -0.04022(14) 0.8345(3) -0.07197(12) 0.0546(8) Uani 1 1 d .
H58 H -0.0404 0.9086 -0.0518 0.065 Uiso 1 1 calc R
C59 C -0.07515(15) 0.8280(4) -0.11542(13) 0.0624(9) Uani 1 1 d .
H59 H -0.0984 0.8982 -0.1246 0.075 Uiso 1 1 calc R
C60 C -0.07588(15) 0.7190(4) -0.14510(13) 0.0639(10) Uani 1 1 d .
H60 H -0.0993 0.7152 -0.1745 0.077 Uiso 1 1 calc R
C61 C -0.04203(16) 0.6157(4) -0.13138(13) 0.0661(10) Uani 1 1 d .
H61 H -0.0430 0.5410 -0.1512 0.079 Uiso 1 1 calc R
C62 C -0.00670(15) 0.6216(3) -0.08853(13) 0.0619(9) Uani 1 1 d .
H62 H 0.0164 0.5509 -0.0797 0.074 Uiso 1 1 calc R
C63 C 0.13232(15) 0.7195(3) -0.06179(12) 0.0525(8) Uani 1 1 d .
C64 C 0.11675(18) 0.7534(4) -0.11161(13) 0.0685(10) Uani 1 1 d .
H64 H 0.0797 0.7859 -0.1190 0.082 Uiso 1 1 calc R
C65 C 0.1567(2) 0.7383(4) -0.14990(15) 0.0859(14) Uani 1 1 d .
H65 H 0.1469 0.7604 -0.1836 0.103 Uiso 1 1 calc R
C66 C 0.2114(2) 0.6904(4) -0.13844(14) 0.0805(13) Uani 1 1 d .
H66 H 0.2390 0.6793 -0.1640 0.097 Uiso 1 1 calc R
C67 C 0.22428(16) 0.6593(3) -0.08808(13) 0.0591(9) Uani 1 1 d .
C68 C 0.28309(18) 0.6083(3) -0.07264(15) 0.0675(11) Uani 1 1 d .
C69 C 0.3736(3) 0.5435(6) -0.0956(3) 0.130(3) Uani 1 1 d .
H69 H 0.4006 0.5287 -0.1214 0.156 Uiso 1 1 calc R
C70 C 0.3906(2) 0.5168(5) -0.0473(3) 0.1077(18) Uani 1 1 d .
H70 H 0.4279 0.4851 -0.0401 0.129 Uiso 1 1 calc R
C71 C 0.3520(2) 0.5376(4) -0.0096(2) 0.1011(15) Uani 1 1 d .
H71 H 0.3621 0.5211 0.0245 0.121 Uiso 1 1 calc R
C72 C 0.29728(19) 0.5838(4) -0.02269(18) 0.0890(14) Uani 1 1 d .
H72 H 0.2699 0.5983 0.0028 0.107 Uiso 1 1 calc R
C73 C 0.17627(15) 0.9008(4) 0.04918(14) 0.0740(11) Uani 1 1 d .
H73A H 0.2096 0.8841 0.0281 0.111 Uiso 1 1 calc R
H73B H 0.1891 0.9188 0.0837 0.111 Uiso 1 1 calc R
H73C H 0.1552 0.9738 0.0358 0.111 Uiso 1 1 calc R
C74 C 0.16421(15) 0.6165(4) 0.07895(13) 0.0718(11) Uani 1 1 d .
H74A H 0.1385 0.5433 0.0771 0.108 Uiso 1 1 calc R
H74B H 0.1733 0.6353 0.1143 0.108 Uiso 1 1 calc R
H74C H 0.1996 0.5975 0.0610 0.108 Uiso 1 1 calc R
C102 C 0.05363(13) 0.7795(3) 0.07712(12) 0.0475(8) Uani 1 1 d .
C103 C 0.01270(13) 0.7643(3) 0.03929(11) 0.0463(7) Uani 1 1 d .
C104 C 0.03605(14) 0.7406(3) -0.01349(12) 0.0487(8) Uani 1 1 d .
C105 C 0.09536(14) 0.7323(3) -0.01630(11) 0.0497(8) Uani 1 1 d .

loop_
_atom_site_aniso_label
_atom_site_aniso_U_11
_atom_site_aniso_U_22
_atom_site_aniso_U_33
_atom_site_aniso_U_23
_atom_site_aniso_U_13
_atom_site_aniso_U_12
Si1 0.0377(5) 0.0642(6) 0.0537(6) -0.0057(4) -0.0017(4) -0.0075(4)
Si2 0.0435(5) 0.0668(6) 0.0397(5) 0.0008(4) -0.0037(4) 0.0003(4)
N1 0.0398(14) 0.0579(16) 0.0450(15) -0.0041(12) -0.0004(12) -0.0058(12)
N2 0.0457(16) 0.0613(17) 0.0423(15) -0.0058(12) -0.0058(12) -0.0063(13)
N3 0.0503(16) 0.0532(16) 0.0505(16) -0.0015(13) -0.0007(13) -0.0031(13)
N4 0.092(3) 0.085(2) 0.076(2) -0.0271(19) 0.017(2) -0.006(2)
N5 0.0671(19) 0.0553(17) 0.0415(15) -0.0017(12) 0.0112(14) -0.0099(14)
N6 0.077(3) 0.150(4) 0.094(3) -0.056(3) 0.044(2) -0.041(3)
N7 0.0471(15) 0.0524(16) 0.0433(15) -0.0022(12) -0.0103(12) 0.0046(12)
N8 0.116(3) 0.082(2) 0.074(2) -0.0328(19) -0.037(2) 0.024(2)
C2 0.0404(18) 0.060(2) 0.054(2) -0.0030(16) -0.0076(15) -0.0056(15)
C3 0.0422(18) 0.056(2) 0.0496(19) 0.0001(15) -0.0025(15) -0.0020(15)
C4 0.0391(17) 0.054(2) 0.0492(19) 0.0015(15) -0.0087(15) -0.0043(14)
C5 0.0424(17) 0.058(2) 0.0471(19) -0.0007(15) -0.0012(15) -0.0049(15)
C6 0.0425(18) 0.060(2) 0.0488(19) -0.0053(16) 0.0006(15) -0.0040(15)
C7 0.0421(19) 0.073(2) 0.073(2) -0.017(2) -0.0047(17) 0.0000(17)
C8 0.055(2) 0.074(3) 0.082(3) -0.028(2) 0.0011(19) 0.0023(19)
C9 0.049(2) 0.073(2) 0.063(2) -0.0171(19) -0.0043(17) -0.0069(18)
C10 0.0417(17) 0.057(2) 0.0411(17) -0.0051(15) -0.0019(14) -0.0069(15)
C11 0.0432(17) 0.0522(19) 0.0394(17) -0.0032(14) -0.0046(14) -0.0055(15)
C12 0.052(2) 0.076(2) 0.061(2) -0.0219(19) -0.0172(17) 0.0038(18)
C13 0.062(2) 0.080(3) 0.071(2) -0.027(2) -0.0168(19) 0.023(2)
C14 0.050(2) 0.070(2) 0.063(2) -0.0089(19) -0.0161(17) 0.0083(18)
C15 0.051(2) 0.064(2) 0.0498(19) -0.0017(17) -0.0141(16) -0.0027(17)
C16 0.0409(18) 0.060(2) 0.0493(19) -0.0023(16) -0.0031(15) -0.0053(15)
C17 0.062(2) 0.071(2) 0.049(2) 0.0023(18) -0.0040(18) 0.0029(18)
C18 0.103(3) 0.094(3) 0.049(2) 0.003(2) 0.005(2) 0.009(3)
C19 0.104(4) 0.101(3) 0.065(3) 0.000(2) 0.029(3) 0.018(3)
C20 0.071(3) 0.084(3) 0.079(3) -0.002(2) 0.012(2) 0.015(2)
C21 0.051(2) 0.080(3) 0.059(2) 0.0097(19) -0.0002(17) 0.0044(19)
C22 0.0423(18) 0.063(2) 0.0445(18) -0.0005(16) -0.0043(14) -0.0099(16)
C23 0.046(2) 0.086(3) 0.091(3) 0.009(2) -0.014(2) -0.0019(19)
C24 0.042(2) 0.150(5) 0.085(3) -0.008(3) -0.012(2) -0.009(3)
C25 0.058(3) 0.170(6) 0.094(4) -0.005(4) 0.000(3) -0.054(3)
C26 0.093(4) 0.122(4) 0.109(4) 0.020(3) -0.008(3) -0.060(3)
C27 0.068(3) 0.072(3) 0.075(3) 0.012(2) -0.007(2) -0.016(2)
C28 0.0495(19) 0.057(2) 0.0465(19) 0.0010(15) -0.0027(15) -0.0088(16)
C29 0.050(2) 0.095(3) 0.055(2) -0.005(2) -0.0059(17) -0.0176(19)
C30 0.063(2) 0.106(3) 0.055(2) -0.011(2) -0.0106(19) -0.026(2)
C31 0.075(3) 0.071(2) 0.052(2) -0.0085(18) -0.0048(19) -0.020(2)
C32 0.063(2) 0.050(2) 0.0486(19) 0.0008(16) 0.0001(17) -0.0078(16)
C33 0.070(2) 0.053(2) 0.055(2) 0.0019(17) 0.0061(18) -0.0037(18)
C34 0.100(4) 0.115(4) 0.088(3) -0.037(3) 0.031(3) 0.001(3)
C35 0.084(3) 0.102(4) 0.093(4) -0.006(3) 0.026(3) 0.014(3)
C36 0.068(3) 0.133(4) 0.092(3) -0.009(3) 0.011(3) 0.004(3)
C37 0.064(3) 0.105(3) 0.068(3) -0.014(2) 0.005(2) 0.001(2)
C38 0.050(2) 0.081(3) 0.077(3) -0.009(2) -0.0062(18) -0.0027(19)
C39 0.065(2) 0.083(3) 0.074(3) -0.007(2) 0.010(2) -0.020(2)
C40 0.0382(17) 0.0502(18) 0.0470(18) -0.0001(15) -0.0088(14) 0.0092(14)
C41 0.055(2) 0.054(2) 0.0442(19) -0.0028(15) -0.0127(16) 0.0148(16)
C42 0.057(2) 0.088(3) 0.0444(19) -0.0030(19) 0.0022(17) 0.023(2)
C43 0.0420(19) 0.090(3) 0.056(2) 0.0069(19) 0.0029(16) 0.0100(19)
C44 0.0366(17) 0.071(2) 0.053(2) 0.0016(17) -0.0078(15) 0.0031(16)
C45 0.083(3) 0.053(2) 0.058(2) -0.0056(18) -0.027(2) 0.0123(19)
C46 0.074(3) 0.095(3) 0.083(3) -0.008(2) -0.024(2) -0.014(2)
C47 0.103(4) 0.109(4) 0.138(5) -0.014(4) -0.050(4) -0.027(3)
C48 0.153(6) 0.083(4) 0.147(6) -0.023(4) -0.086(5) -0.009(4)
C49 0.165(6) 0.094(4) 0.110(4) -0.042(3) -0.074(5) 0.027(4)
C51 0.0414(17) 0.063(2) 0.0454(18) 0.0029(16) -0.0099(14) -0.0018(16)
C52 0.049(2) 0.069(2) 0.066(2) -0.0047(19) -0.0056(17) 0.0024(18)
C53 0.057(2) 0.108(3) 0.070(3) -0.004(2) -0.001(2) 0.019(2)
C54 0.044(2) 0.150(5) 0.077(3) 0.008(3) 0.002(2) -0.010(3)
C55 0.068(3) 0.107(4) 0.073(3) 0.020(3) -0.017(2) -0.036(3)
C56 0.059(2) 0.065(2) 0.062(2) 0.0085(18) -0.0186(18) -0.0082(18)
C57 0.0553(19) 0.0494(19) 0.0431(17) 0.0010(15) -0.0142(15) -0.0028(15)
C58 0.059(2) 0.052(2) 0.053(2) 0.0027(16) -0.0103(16) 0.0010(16)
C59 0.061(2) 0.069(2) 0.057(2) 0.0104(19) -0.0104(18) 0.0084(18)
C60 0.068(2) 0.080(3) 0.0439(19) 0.0000(19) -0.0201(17) -0.004(2)
C61 0.077(3) 0.067(2) 0.054(2) -0.0104(18) -0.0204(19) -0.005(2)
C62 0.071(2) 0.052(2) 0.062(2) -0.0026(17) -0.0234(18) 0.0047(18)
C63 0.064(2) 0.050(2) 0.0432(19) -0.0012(15) -0.0021(16) -0.0067(17)
C64 0.088(3) 0.073(3) 0.045(2) 0.0084(18) -0.006(2) -0.016(2)
C65 0.127(4) 0.090(3) 0.041(2) 0.006(2) -0.003(3) -0.035(3)
C66 0.116(4) 0.080(3) 0.046(2) -0.007(2) 0.024(2) -0.034(3)
C67 0.076(3) 0.053(2) 0.048(2) -0.0068(16) 0.0207(19) -0.0156(18)
C68 0.082(3) 0.052(2) 0.069(3) -0.0168(19) 0.038(2) -0.0208(19)
C69 0.082(4) 0.169(6) 0.142(5) -0.087(5) 0.060(4) -0.042(4)
C70 0.069(3) 0.079(3) 0.176(6) -0.030(4) 0.046(4) -0.011(2)
C71 0.082(3) 0.099(3) 0.123(4) 0.035(3) 0.031(3) 0.023(3)
C72 0.080(3) 0.098(3) 0.090(3) 0.029(3) 0.039(2) 0.030(2)
C73 0.062(2) 0.093(3) 0.067(2) -0.010(2) -0.0001(19) -0.018(2)
C74 0.063(2) 0.098(3) 0.055(2) 0.010(2) 0.0102(18) 0.019(2)
C102 0.0431(17) 0.0546(19) 0.0447(18) -0.0007(15) -0.0067(14) -0.0002(14)
C103 0.0443(17) 0.0495(19) 0.0448(18) -0.0049(14) -0.0074(14) -0.0005(14)
C104 0.0510(19) 0.0472(19) 0.0478(18) 0.0017(14) -0.0103(15) -0.0019(15)
C105 0.057(2) 0.052(2) 0.0404(17) 0.0004(14) -0.0071(15) -0.0008(15)

loop_
_atom_type_symbol
_atom_type_description
_atom_type_scat_dispersion_real
_atom_type_scat_dispersion_imag
_atom_type_scat_source
C C 0.0033 0.0016 'International Tables Vol C Tables 4.2.6.8 and 6.1.1.4'
H H 0.0000 0.0000 'International Tables Vol C Tables 4.2.6.8 and 6.1.1.4'
N N 0.0061 0.0033 'International Tables Vol C Tables 4.2.6.8 and 6.1.1.4'
Si Si 0.0817 0.0704 'International Tables Vol C Tables 4.2.6.8 and 6.1.1.4'

loop_
_geom_angle_atom_site_label_1
_geom_angle_atom_site_label_2
_geom_angle_atom_site_label_3
_geom_angle
C39 Si1 C38 112.11(17)
C39 Si1 C2 113.79(16)
C38 Si1 C2 110.43(16)
C39 Si1 C5 117.87(16)
C38 Si1 C5 109.96(15)
C2 Si1 C5 90.89(14)
C73 Si2 C74 111.70(18)
C73 Si2 C105 110.35(16)
C74 Si2 C105 116.32(16)
C73 Si2 C102 116.66(16)
C74 Si2 C102 109.51(15)
C105 Si2 C102 90.99(14)
C10 N1 C6 118.6(3)
C15 N2 C11 117.2(3)
C32 N3 C28 119.4(3)
C33 N4 C34 116.7(4)
C67 N5 C63 118.8(3)
C68 N6 C69 115.6(5)
C41 N7 C40 119.1(3)
C45 N8 C49 116.8(5)
C3 C2 C6 126.9(3)
C3 C2 Si1 109.2(2)
C6 C2 Si1 123.8(2)
C2 C3 C16 123.7(3)
C2 C3 C4 114.8(3)
C16 C3 C4 121.5(3)
C5 C4 C22 126.4(3)
C5 C4 C3 115.7(3)
C22 C4 C3 117.6(3)
C4 C5 C28 129.1(3)
C4 C5 Si1 108.6(2)
C28 C5 Si1 122.1(2)
N1 C6 C7 120.8(3)
N1 C6 C2 113.9(3)
C7 C6 C2 125.2(3)
C8 C7 C6 120.2(3)
C8 C7 H7 119.9
C6 C7 H7 119.9
C7 C8 C9 118.7(3)
C7 C8 H8 120.7
C9 C8 H8 120.7
C8 C9 C10 119.8(3)
C8 C9 H9 120.1
C10 C9 H9 120.1
N1 C10 C9 121.9(3)
N1 C10 C11 116.4(3)
C9 C10 C11 121.7(3)
N2 C11 C12 122.0(3)
N2 C11 C10 116.5(3)
C12 C11 C10 121.4(3)
C11 C12 C13 119.6(3)
C11 C12 H12 120.2
C13 C12 H12 120.2
C14 C13 C12 118.8(3)
C14 C13 H13 120.6
C12 C13 H13 120.6
C15 C14 C13 118.0(3)
C15 C14 H14 121.0
C13 C14 H14 121.0
N2 C15 C14 124.3(3)
N2 C15 H15 117.8
C14 C15 H15 117.8
C21 C16 C17 117.8(3)
C21 C16 C3 121.7(3)
C17 C16 C3 120.3(3)
C18 C17 C16 121.0(3)
C18 C17 H17 119.5
C16 C17 H17 119.5
C17 C18 C19 119.9(4)
C17 C18 H18 120.1
C19 C18 H18 120.1
C20 C19 C18 120.2(4)
C20 C19 H19 119.9
C18 C19 H19 119.9
C19 C20 C21 120.0(4)
C19 C20 H20 120.0
C21 C20 H20 120.0
C20 C21 C16 121.1(3)
C20 C21 H21 119.4
C16 C21 H21 119.4
C23 C22 C27 117.8(3)
C23 C22 C4 123.8(3)
C27 C22 C4 118.4(3)
C24 C23 C22 121.6(4)
C24 C23 H23 119.2
C22 C23 H23 119.2
C25 C24 C23 119.9(4)
C25 C24 H24 120.1
C23 C24 H24 120.1
C26 C25 C24 119.9(4)
C26 C25 H25 120.1
C24 C25 H25 120.1
C25 C26 C27 120.3(5)
C25 C26 H26 119.9
C27 C26 H26 119.9
C22 C27 C26 120.5(4)
C22 C27 H27 119.7
C26 C27 H27 119.7
N3 C28 C29 120.3(3)
N3 C28 C5 113.9(3)
C29 C28 C5 125.7(3)
C30 C29 C28 119.9(3)
C30 C29 H29 120.1
C28 C29 H29 120.1
C29 C30 C31 119.3(3)
C29 C30 H30 120.3
C31 C30 H30 120.3
C30 C31 C32 118.8(3)
C30 C31 H31 120.6
C32 C31 H31 120.6
N3 C32 C31 122.1(3)
N3 C32 C33 117.6(3)
C31 C32 C33 120.2(3)
N4 C33 C37 122.5(4)
N4 C33 C32 115.5(3)
C37 C33 C32 122.0(3)
N4 C34 C35 124.2(4)
N4 C34 H34 117.9
C35 C34 H34 117.9
C34 C35 C36 118.8(4)
C34 C35 H35 120.6
C36 C35 H35 120.6
C35 C36 C37 118.4(4)
C35 C36 H36 120.8
C37 C36 H36 120.8
C33 C37 C36 119.4(4)
C33 C37 H37 120.3
C36 C37 H37 120.3
Si1 C38 H38A 109.5
Si1 C38 H38B 109.5
H38A C38 H38B 109.5
Si1 C38 H38C 109.5
H38A C38 H38C 109.5
H38B C38 H38C 109.5
Si1 C39 H39A 109.5
Si1 C39 H39B 109.5
H39A C39 H39B 109.5
Si1 C39 H39C 109.5
H39A C39 H39C 109.5
H39B C39 H39C 109.5
N7 C40 C44 120.5(3)
N7 C40 C102 114.3(3)
C44 C40 C102 125.0(3)
N7 C41 C42 122.8(3)
N7 C41 C45 116.4(3)
C42 C41 C45 120.7(3)
C43 C42 C41 118.2(3)
C43 C42 H42 120.9
C41 C42 H42 120.9
C42 C43 C44 119.6(3)
C42 C43 H43 120.2
C44 C43 H43 120.2
C43 C44 C40 119.7(3)
C43 C44 H44 120.2
C40 C44 H44 120.2
N8 C45 C46 122.4(4)
N8 C45 C41 116.4(4)
C46 C45 C41 121.2(3)
C47 C46 C45 119.4(5)
C47 C46 H46 120.3
C45 C46 H46 120.3
C48 C47 C46 118.1(6)
C48 C47 H47 121.0
C46 C47 H47 121.0
C49 C48 C47 119.0(5)
C49 C48 H48 120.5
C47 C48 H48 120.5
N8 C49 C48 124.4(6)
N8 C49 H49 117.8
C48 C49 H49 117.8
C56 C51 C52 118.6(3)
C56 C51 C103 120.4(3)
C52 C51 C103 121.0(3)
C53 C52 C51 120.8(4)
C53 C52 H52 119.6
C51 C52 H52 119.6
C54 C53 C52 120.2(4)
C54 C53 H53 119.9
C52 C53 H53 119.9
C53 C54 C55 120.3(4)
C53 C54 H54 119.8
C55 C54 H54 119.8
C54 C55 C56 120.0(4)
C54 C55 H55 120.0
C56 C55 H55 120.0
C51 C56 C55 120.2(4)
C51 C56 H56 119.9
C55 C56 H56 119.9
C62 C57 C58 118.3(3)
C62 C57 C104 121.0(3)
C58 C57 C104 120.6(3)
C59 C58 C57 120.3(3)
C59 C58 H58 119.9
C57 C58 H58 119.9
C60 C59 C58 120.4(3)
C60 C59 H59 119.8
C58 C59 H59 119.8
C61 C60 C59 119.7(3)
C61 C60 H60 120.1
C59 C60 H60 120.1
C60 C61 C62 120.3(3)
C60 C61 H61 119.9
C62 C61 H61 119.9
C61 C62 C57 120.9(3)
C61 C62 H62 119.5
C57 C62 H62 119.5
N5 C63 C64 121.4(3)
N5 C63 C105 112.6(3)
C64 C63 C105 126.0(3)
C65 C64 C63 119.1(4)
C65 C64 H64 120.5
C63 C64 H64 120.5
C64 C65 C66 119.8(4)
C64 C65 H65 120.1
C66 C65 H65 120.1
C65 C66 C67 118.3(4)
C65 C66 H66 120.8
C67 C66 H66 120.8
N5 C67 C66 122.6(4)
N5 C67 C68 116.1(3)
C66 C67 C68 121.3(4)
N6 C68 C72 121.9(4)
N6 C68 C67 116.3(4)
C72 C68 C67 121.7(3)
C70 C69 N6 125.8(5)
C70 C69 H69 117.1
N6 C69 H69 117.1
C69 C70 C71 117.8(5)
C69 C70 H70 121.1
C71 C70 H70 121.1
C70 C71 C72 118.5(5)
C70 C71 H71 120.7
C72 C71 H71 120.7
C68 C72 C71 120.4(4)
C68 C72 H72 119.8
C71 C72 H72 119.8
Si2 C73 H73A 109.5
Si2 C73 H73B 109.5
H73A C73 H73B 109.5
Si2 C73 H73C 109.5
H73A C73 H73C 109.5
H73B C73 H73C 109.5
Si2 C74 H74A 109.5
Si2 C74 H74B 109.5
H74A C74 H74B 109.5
Si2 C74 H74C 109.5
H74A C74 H74C 109.5
H74B C74 H74C 109.5
C103 C102 C40 127.9(3)
C103 C102 Si2 108.9(2)
C40 C102 Si2 122.8(2)
C102 C103 C51 125.6(3)
C102 C103 C104 115.6(3)
C51 C103 C104 118.8(3)
C105 C104 C57 124.8(3)
C105 C104 C103 115.2(3)
C57 C104 C103 120.0(3)
C104 C105 C63 129.2(3)
C104 C105 Si2 109.2(2)
C63 C105 Si2 121.2(2)

loop_
_geom_bond_atom_site_label_1
_geom_bond_atom_site_label_2
_geom_bond_distance
Si1 C39 1.846(4)
Si1 C38 1.856(4)
Si1 C2 1.860(3)
Si1 C5 1.869(3)
Si2 C73 1.845(4)
Si2 C74 1.848(4)
Si2 C105 1.867(3)
Si2 C102 1.874(3)
N1 C10 1.337(4)
N1 C6 1.360(4)
N2 C15 1.326(4)
N2 C11 1.338(3)
N3 C32 1.337(4)
N3 C28 1.354(4)
N4 C33 1.325(4)
N4 C34 1.346(5)
N5 C67 1.336(4)
N5 C63 1.342(4)
N6 C68 1.323(4)
N6 C69 1.352(7)
N7 C41 1.331(4)
N7 C40 1.347(4)
N8 C45 1.331(5)
N8 C49 1.337(6)
C2 C3 1.355(4)
C2 C6 1.469(4)
C3 C16 1.489(4)
C3 C4 1.504(4)
C4 C5 1.349(4)
C4 C22 1.494(4)
C5 C28 1.458(4)
C6 C7 1.379(4)
C7 C8 1.366(4)
C7 H7 0.9300
C8 C9 1.366(4)
C8 H8 0.9300
C9 C10 1.377(4)
C9 H9 0.9300
C10 C11 1.479(4)
C11 C12 1.367(4)
C12 C13 1.374(4)
C12 H12 0.9300
C13 C14 1.364(4)
C13 H13 0.9300
C14 C15 1.364(4)
C14 H14 0.9300
C15 H15 0.9300
C16 C21 1.379(4)
C16 C17 1.378(4)
C17 C18 1.368(5)
C17 H17 0.9300
C18 C19 1.371(5)
C18 H18 0.9300
C19 C20 1.350(5)
C19 H19 0.9300
C20 C21 1.374(5)
C20 H20 0.9300
C21 H21 0.9300
C22 C23 1.372(4)
C22 C27 1.373(5)
C23 C24 1.368(5)
C23 H23 0.9300
C24 C25 1.360(7)
C24 H24 0.9300
C25 C26 1.355(7)
C25 H25 0.9300
C26 C27 1.383(5)
C26 H26 0.9300
C27 H27 0.9300
C28 C29 1.394(4)
C29 C30 1.368(5)
C29 H29 0.9300
C30 C31 1.378(5)
C30 H30 0.9300
C31 C32 1.382(4)
C31 H31 0.9300
C32 C33 1.490(5)
C33 C37 1.370(5)
C34 C35 1.350(6)
C34 H34 0.9300
C35 C36 1.358(6)
C35 H35 0.9300
C36 C37 1.382(5)
C36 H36 0.9300
C37 H37 0.9300
C38 H38A 0.9600
C38 H38B 0.9600
C38 H38C 0.9600
C39 H39A 0.9600
C39 H39B 0.9600
C39 H39C 0.9600
C40 C44 1.394(4)
C40 C102 1.467(4)
C41 C42 1.388(5)
C41 C45 1.490(5)
C42 C43 1.370(5)
C42 H42 0.9300
C43 C44 1.371(4)
C43 H43 0.9300
C44 H44 0.9300
C45 C46 1.379(5)
C46 C47 1.377(5)
C46 H46 0.9300
C47 C48 1.371(8)
C47 H47 0.9300
C48 C49 1.348(8)
C48 H48 0.9300
C49 H49 0.9300
C51 C56 1.380(4)
C51 C52 1.385(4)
C51 C103 1.488(4)
C52 C53 1.371(5)
C52 H52 0.9300
C53 C54 1.357(6)
C53 H53 0.9300
C54 C55 1.370(6)
C54 H54 0.9300
C55 C56 1.384(5)
C55 H55 0.9300
C56 H56 0.9300
C57 C62 1.381(4)
C57 C58 1.385(4)
C57 C104 1.489(4)
C58 C59 1.378(4)
C58 H58 0.9300
C59 C60 1.367(5)
C59 H59 0.9300
C60 C61 1.365(5)
C60 H60 0.9300
C61 C62 1.370(4)
C61 H61 0.9300
C62 H62 0.9300
C63 C64 1.385(4)
C63 C105 1.469(4)
C64 C65 1.370(5)
C64 H64 0.9300
C65 C66 1.373(6)
C65 H65 0.9300
C66 C67 1.378(5)
C66 H66 0.9300
C67 C68 1.495(5)
C68 C72 1.360(5)
C69 C70 1.338(8)
C69 H69 0.9300
C70 C71 1.345(6)
C70 H70 0.9300
C71 C72 1.379(5)
C71 H71 0.9300
C72 H72 0.9300
C73 H73A 0.9600
C73 H73B 0.9600
C73 H73C 0.9600
C74 H74A 0.9600
C74 H74B 0.9600
C74 H74C 0.9600
C102 C103 1.359(4)
C103 C104 1.500(4)
C104 C105 1.362(4)

loop_
_geom_torsion_atom_site_label_1
_geom_torsion_atom_site_label_2
_geom_torsion_atom_site_label_3
_geom_torsion_atom_site_label_4
_geom_torsion
C39 Si1 C2 C3 -128.4(2)
C38 Si1 C2 C3 104.5(3)
C5 Si1 C2 C3 -7.3(3)
C39 Si1 C2 C6 52.2(3)
C38 Si1 C2 C6 -74.9(3)
C5 Si1 C2 C6 173.3(3)
C6 C2 C3 C16 4.4(5)
Si1 C2 C3 C16 -175.0(3)
C6 C2 C3 C4 -176.5(3)
Si1 C2 C3 C4 4.1(3)
C2 C3 C4 C5 3.0(4)
C16 C3 C4 C5 -177.9(3)
C2 C3 C4 C22 -171.0(3)
C16 C3 C4 C22 8.0(4)
C22 C4 C5 C28 -9.0(6)
C3 C4 C5 C28 177.5(3)
C22 C4 C5 Si1 165.1(3)
C3 C4 C5 Si1 -8.4(3)
C39 Si1 C5 C4 126.5(3)
C38 Si1 C5 C4 -103.3(3)
C2 Si1 C5 C4 8.8(3)
C39 Si1 C5 C28 -58.9(3)
C38 Si1 C5 C28 71.3(3)
C2 Si1 C5 C28 -176.6(3)
C10 N1 C6 C7 -2.3(5)
C10 N1 C6 C2 -178.7(3)
C3 C2 C6 N1 -147.3(3)
Si1 C2 C6 N1 32.0(4)
C3 C2 C6 C7 36.5(5)
Si1 C2 C6 C7 -144.2(3)
N1 C6 C7 C8 1.0(5)
C2 C6 C7 C8 176.9(3)
C6 C7 C8 C9 0.8(6)
C7 C8 C9 C10 -1.2(6)
C6 N1 C10 C9 1.9(5)
C6 N1 C10 C11 179.8(3)
C8 C9 C10 N1 -0.2(5)
C8 C9 C10 C11 -177.9(3)
C15 N2 C11 C12 -1.3(5)
C15 N2 C11 C10 176.2(3)
N1 C10 C11 N2 173.1(3)
C9 C10 C11 N2 -9.1(5)
N1 C10 C11 C12 -9.4(5)
C9 C10 C11 C12 168.5(3)
N2 C11 C12 C13 1.8(5)
C10 C11 C12 C13 -175.6(3)
C11 C12 C13 C14 -0.7(6)
C12 C13 C14 C15 -0.9(6)
C11 N2 C15 C14 -0.4(5)
C13 C14 C15 N2 1.5(5)
C2 C3 C16 C21 -116.8(4)
C4 C3 C16 C21 64.2(4)
C2 C3 C16 C17 58.8(5)
C4 C3 C16 C17 -120.2(3)
C21 C16 C17 C18 2.2(5)
C3 C16 C17 C18 -173.7(3)
C16 C17 C18 C19 -1.2(6)
C17 C18 C19 C20 0.2(7)
C18 C19 C20 C21 -0.3(7)
C19 C20 C21 C16 1.3(6)
C17 C16 C21 C20 -2.2(5)
C3 C16 C21 C20 173.5(3)
C5 C4 C22 C23 96.4(4)
C3 C4 C22 C23 -90.2(4)
C5 C4 C22 C27 -84.2(4)
C3 C4 C22 C27 89.1(4)
C27 C22 C23 C24 -0.6(6)
C4 C22 C23 C24 178.8(3)
C22 C23 C24 C25 1.3(7)
C23 C24 C25 C26 -1.1(8)
C24 C25 C26 C27 0.2(8)
C23 C22 C27 C26 -0.4(6)
C4 C22 C27 C26 -179.7(4)
C25 C26 C27 C22 0.6(7)
C32 N3 C28 C29 2.7(5)
C32 N3 C28 C5 179.4(3)
C4 C5 C28 N3 166.9(3)
Si1 C5 C28 N3 -6.5(4)
C4 C5 C28 C29 -16.6(6)
Si1 C5 C28 C29 170.0(3)
N3 C28 C29 C30 -2.1(5)
C5 C28 C29 C30 -178.4(3)
C28 C29 C30 C31 -0.8(6)
C29 C30 C31 C32 2.9(6)
C28 N3 C32 C31 -0.5(5)
C28 N3 C32 C33 -177.6(3)
C30 C31 C32 N3 -2.3(5)
C30 C31 C32 C33 174.7(3)
C34 N4 C33 C37 0.3(6)
C34 N4 C33 C32 179.6(4)
N3 C32 C33 N4 -178.9(3)
C31 C32 C33 N4 4.0(5)
N3 C32 C33 C37 0.4(5)
C31 C32 C33 C37 -176.7(4)
C33 N4 C34 C35 -0.3(7)
N4 C34 C35 C36 1.0(8)
C34 C35 C36 C37 -1.8(7)
N4 C33 C37 C36 -1.2(6)
C32 C33 C37 C36 179.6(4)
C35 C36 C37 C33 1.9(7)
C41 N7 C40 C44 -3.9(4)
C41 N7 C40 C102 -179.9(3)
C40 N7 C41 C42 3.1(4)
C40 N7 C41 C45 -179.8(3)
N7 C41 C42 C43 0.2(5)
C45 C41 C42 C43 -176.8(3)
C41 C42 C43 C44 -2.7(5)
C42 C43 C44 C40 1.9(5)
N7 C40 C44 C43 1.5(5)
C102 C40 C44 C43 177.0(3)
C49 N8 C45 C46 0.0(6)
C49 N8 C45 C41 178.3(4)
N7 C41 C45 N8 158.9(3)
C42 C41 C45 N8 -23.9(5)
N7 C41 C45 C46 -22.9(5)
C42 C41 C45 C46 154.3(4)
N8 C45 C46 C47 -0.3(6)
C41 C45 C46 C47 -178.4(4)
C45 C46 C47 C48 0.7(7)
C46 C47 C48 C49 -0.9(9)
C45 N8 C49 C48 -0.3(8)
C47 C48 C49 N8 0.7(10)
C56 C51 C52 C53 -0.1(5)
C103 C51 C52 C53 179.2(3)
C51 C52 C53 C54 0.6(6)
C52 C53 C54 C55 -0.5(6)
C53 C54 C55 C56 -0.1(6)
C52 C51 C56 C55 -0.6(5)
C103 C51 C56 C55 -179.9(3)
C54 C55 C56 C51 0.7(6)
C62 C57 C58 C59 -1.3(5)
C104 C57 C58 C59 175.7(3)
C57 C58 C59 C60 0.8(5)
C58 C59 C60 C61 0.4(6)
C59 C60 C61 C62 -1.1(6)
C60 C61 C62 C57 0.5(6)
C58 C57 C62 C61 0.7(5)
C104 C57 C62 C61 -176.3(3)
C67 N5 C63 C64 -1.3(5)
C67 N5 C63 C105 -179.1(3)
N5 C63 C64 C65 0.9(5)
C105 C63 C64 C65 178.5(3)
C63 C64 C65 C66 -0.1(6)
C64 C65 C66 C67 -0.3(6)
C63 N5 C67 C66 0.8(5)
C63 N5 C67 C68 -180.0(3)
C65 C66 C67 N5 -0.1(6)
C65 C66 C67 C68 -179.2(3)
C69 N6 C68 C72 1.0(6)
C69 N6 C68 C67 -179.8(4)
N5 C67 C68 N6 178.1(3)
C66 C67 C68 N6 -2.7(5)
N5 C67 C68 C72 -2.7(5)
C66 C67 C68 C72 176.5(4)
C68 N6 C69 C70 -0.8(8)
N6 C69 C70 C71 0.1(9)
C69 C70 C71 C72 0.5(8)
N6 C68 C72 C71 -0.4(7)
C67 C68 C72 C71 -179.6(4)
C70 C71 C72 C68 -0.4(7)
N7 C40 C102 C103 -151.1(3)
C44 C40 C102 C103 33.2(5)
N7 C40 C102 Si2 36.4(4)
C44 C40 C102 Si2 -139.4(3)
C73 Si2 C102 C103 114.9(2)
C74 Si2 C102 C103 -117.0(2)
C105 Si2 C102 C103 1.4(2)
C73 Si2 C102 C40 -71.4(3)
C74 Si2 C102 C40 56.7(3)
C105 Si2 C102 C40 175.2(3)
C40 C102 C103 C51 4.7(5)
Si2 C102 C103 C51 178.1(3)
C40 C102 C103 C104 -175.8(3)
Si2 C102 C103 C104 -2.4(3)
C56 C51 C103 C102 -120.3(4)
C52 C51 C103 C102 60.4(5)
C56 C51 C103 C104 60.1(4)
C52 C51 C103 C104 -119.1(3)
C62 C57 C104 C105 59.9(5)
C58 C57 C104 C105 -117.1(4)
C62 C57 C104 C103 -121.7(4)
C58 C57 C104 C103 61.3(4)
C102 C103 C104 C105 2.5(4)
C51 C103 C104 C105 -177.9(3)
C102 C103 C104 C57 -176.0(3)
C51 C103 C104 C57 3.6(4)
C57 C104 C105 C63 3.4(5)
C103 C104 C105 C63 -175.1(3)
C57 C104 C105 Si2 177.2(2)
C103 C104 C105 Si2 -1.2(3)
N5 C63 C105 C104 -160.4(3)
C64 C63 C105 C104 21.9(5)
N5 C63 C105 Si2 26.5(4)
C64 C63 C105 Si2 -151.3(3)
C73 Si2 C105 C104 -119.1(3)
C74 Si2 C105 C104 112.4(2)
C102 Si2 C105 C104 -0.1(2)
C73 Si2 C105 C63 55.3(3)
C74 Si2 C105 C63 -73.2(3)
C102 Si2 C105 C63 174.3(3)
